data_7055975
loop_
_publ_author_name
'Wang, Xiu-Li'
'Zhang, Shan'
'Wang, Xiang'
'Zhang, Hui-Xiu'
'Xu, Na'
'Li, Tian-Jiao'

_publ_section_title
;
 Three \b-octamolybdate-based supramolecular hybrids constructed from a
 bis-imidazolyl-bis-amide ligand: fast and selective adsorption activities
 of organic dyes
;
_journal_issue 5
_journal_name_full 'New J. Chem.'
_journal_page_first 2178
_journal_paper_doi 10.1039/C6NJ03573F
_journal_volume 41
_journal_year 2017
_chemical_formula_sum 'C28 H46 Cu2 Mo8 N12 O35'
_chemical_formula_weight 2005.37
_chemical_name_systematic
; 
 ? 
;
_space_group_IT_number 14
_symmetry_cell_setting monoclinic
_symmetry_space_group_name_Hall '-P 2ybc'
_symmetry_space_group_name_H-M 'P 1 21/c 1'
_atom_sites_solution_hydrogens geom
_atom_sites_solution_primary direct
_atom_sites_solution_secondary difmap
_audit_creation_method SHELXL-97
_audit_update_record
;
2015-11-11 deposited with the CCDC.
2017-01-26 downloaded from the CCDC.
;
_cell_angle_alpha 90.00
_cell_angle_beta 90.0850(10)
_cell_angle_gamma 90.00
_cell_formula_units_Z 4
_cell_length_a 10.4739(8)
_cell_length_b 24.6254(18)
_cell_length_c 21.3617(16)
_cell_measurement_temperature 293(2)
_cell_volume 5509.7(7)
_computing_cell_refinement 'SMART (Bruker, 2001)'
_computing_data_collection 'SMART (Bruker, 2001)'
_computing_data_reduction 'SAINT+ (Bruker, 1999)'
_computing_molecular_graphics 'PLATON (Spek, 2003)'
_computing_publication_material 'SHELXTL (1998)'
_computing_structure_refinement 'SHELXL-97 (Sheldrick, 1997)'
_computing_structure_solution 'SHELXS-97 (Sheldrick, 1990)'
_diffrn_ambient_temperature 293(2)
_diffrn_measured_fraction_theta_full 1.000
_diffrn_measured_fraction_theta_max 1.000
_diffrn_measurement_device_type 'CCD area detector'
_diffrn_measurement_method 'phi and omega scans'
_diffrn_radiation_monochromator graphite
_diffrn_radiation_source 'fine-focus sealed tube'
_diffrn_radiation_type MoK\a
_diffrn_radiation_wavelength 0.71069
_diffrn_reflns_av_R_equivalents 0.0715
_diffrn_reflns_av_unetI/netI 0.0812
_diffrn_reflns_limit_h_max 12
_diffrn_reflns_limit_h_min -11
_diffrn_reflns_limit_k_max 29
_diffrn_reflns_limit_k_min -22
_diffrn_reflns_limit_l_max 25
_diffrn_reflns_limit_l_min -23
_diffrn_reflns_number 28019
_diffrn_reflns_theta_full 25.00
_diffrn_reflns_theta_max 25.00
_diffrn_reflns_theta_min 1.26
_exptl_absorpt_coefficient_mu 2.620
_exptl_absorpt_correction_T_max 0.7796
_exptl_absorpt_correction_T_min 0.6947
_exptl_absorpt_correction_type multi-scan
_exptl_absorpt_process_details SADABS
_exptl_crystal_colour blue
_exptl_crystal_density_diffrn 2.418
_exptl_crystal_density_method 'not measured'
_exptl_crystal_description block
_exptl_crystal_F_000 3888
_exptl_crystal_size_max 0.15
_exptl_crystal_size_mid 0.15
_exptl_crystal_size_min 0.10
_refine_diff_density_max 0.871
_refine_diff_density_min -1.009
_refine_diff_density_rms 0.220
_refine_ls_extinction_method none
_refine_ls_goodness_of_fit_ref 0.968
_refine_ls_hydrogen_treatment costr
_refine_ls_matrix_type full
_refine_ls_number_parameters 766
_refine_ls_number_reflns 9710
_refine_ls_number_restraints 0
_refine_ls_restrained_S_all 0.968
_refine_ls_R_factor_all 0.0797
_refine_ls_R_factor_gt 0.0421
_refine_ls_shift/su_max 0.001
_refine_ls_shift/su_mean 0.000
_refine_ls_structure_factor_coef Fsqd
_refine_ls_weighting_details 'calc w=1/[\s^2^(Fo^2^)+(0.0447P)^2^+0.0000P] where P=(Fo^2^+2Fc^2^)/3'
_refine_ls_weighting_scheme calc
_refine_ls_wR_factor_gt 0.0809
_refine_ls_wR_factor_ref 0.0972
_reflns_number_gt 6723
_reflns_number_total 9710
_reflns_threshold_expression >2sigma(I)
_cod_data_source_file c6nj03573f2.cif
_cod_data_source_block 3
_cod_depositor_comments 'Adding full bibliography for 7055973--7055975.cif.'
_cod_original_sg_symbol_H-M 'P 21/c'
_cod_database_code 7055975

loop_
_symmetry_equiv_pos_as_xyz
'x, y, z'
'-x, y+1/2, -z+1/2'
'-x, -y, -z'
'x, -y-1/2, z-1/2'

loop_
_atom_site_label
_atom_site_type_symbol
_atom_site_fract_x
_atom_site_fract_y
_atom_site_fract_z
_atom_site_U_iso_or_equiv
_atom_site_adp_type
_atom_site_occupancy
_atom_site_symmetry_multiplicity
_atom_site_calc_flag
_atom_site_refinement_flags
Mo1 Mo 0.05319(6) 0.51636(3) 0.42214(3) 0.01387(15) Uani 1 1 d .
Cu1 Cu 0.42263(9) 0.23481(4) 0.72438(4) 0.0268(2) Uani 1 1 d .
O1 O 0.4798(5) 0.2377(2) 0.8120(2) 0.0271(13) Uani 1 1 d .
N1 N 0.4884(6) 0.1629(3) 0.7281(3) 0.0299(17) Uani 1 1 d .
C1 C 0.3215(8) 0.3487(3) 0.7533(4) 0.037(2) Uani 1 1 d .
H27A H 0.3541 0.3549 0.7932 0.044 Uiso 1 1 calc R
O1W O 1.4286(6) 0.5646(3) 0.3924(3) 0.071(2) Uani 1 1 d .
Mo2 Mo -0.00633(6) 0.38540(3) 0.48178(3) 0.01697(16) Uani 1 1 d .
Cu2 Cu -0.05692(10) 0.23047(4) 0.72850(4) 0.0314(3) Uani 1 1 d .
O2 O 0.3600(5) 0.2271(2) 0.6380(2) 0.0267(13) Uani 1 1 d .
C2 C 0.2925(7) 0.2667(3) 0.6193(3) 0.0225(18) Uani 1 1 d .
N2 N 0.3455(6) 0.3053(3) 0.7191(3) 0.0279(16) Uani 1 1 d .
O2W O 1.1372(7) 0.9280(3) 0.2246(4) 0.084(3) Uani 1 1 d .
Mo3 Mo 0.44147(6) 0.43615(3) 0.02534(3) 0.01499(15) Uani 1 1 d .
O3 O -0.1328(5) 0.2412(2) 0.8125(2) 0.0353(15) Uani 1 1 d .
N3 N 0.5481(6) 0.0790(3) 0.7252(3) 0.0359(18) Uani 1 1 d .
H3B H 0.5629 0.0470 0.7110 0.043 Uiso 1 1 calc R
C3 C 0.2811(7) 0.3121(3) 0.6637(3) 0.0217(18) Uani 1 1 d .
O3W O 0.9269(9) 0.5368(4) 0.2320(4) 0.107(3) Uani 1 1 d .
Mo4 Mo 0.49655(6) 0.55092(3) 0.12094(3) 0.01831(16) Uani 1 1 d .
C4 C 0.5318(7) 0.1937(3) 0.8307(3) 0.0240(18) Uani 1 1 d .
N4 N 0.2427(7) 0.3833(3) 0.7221(3) 0.0401(19) Uani 1 1 d .
O4 O 0.0203(5) 0.2202(2) 0.6448(2) 0.0261(13) Uani 1 1 d .
O4W O 0.2942(13) 0.5044(4) 0.2754(4) 0.171(6) Uani 1 1 d .
Mo5 Mo -0.23826(6) 0.47624(3) 0.43918(3) 0.01745(15) Uani 1 1 d .
C5 C 0.5008(8) 0.1207(4) 0.6915(4) 0.041(2) Uani 1 1 d .
H12A H 0.4803 0.1196 0.6491 0.049 Uiso 1 1 calc R
O5 O -0.0623(4) 0.45489(19) 0.4118(2) 0.0175(11) Uani 1 1 d .
N5 N -0.1509(6) 0.2967(3) 0.7086(3) 0.0277(16) Uani 1 1 d .
O5W O -0.1997(5) 0.1607(3) 0.7002(3) 0.0505(18) Uani 1 1 d .
Mo6 Mo 0.73255(6) 0.46664(3) 0.06496(3) 0.02096(16) Uani 1 1 d .
N6 N 0.0681(6) 0.1753(3) 0.7531(3) 0.0319(17) Uani 1 1 d .
C6 C 0.0855(7) 0.1773(3) 0.6412(3) 0.0217(17) Uani 1 1 d .
Mo7 Mo 0.29207(6) 0.42428(3) 0.46440(3) 0.02048(16) Uani 1 1 d .
N11 N 0.5854(6) 0.1882(2) 0.8857(3) 0.0260(15) Uani 1 1 d .
H5C H 0.6156 0.1567 0.8947 0.031 Uiso 1 1 calc R
O7 O 0.3327(5) 0.3859(2) 0.5279(2) 0.0320(14) Uani 1 1 d .
C27 C 0.5942(7) 0.2018(3) 0.9977(3) 0.0251(18) Uani 1 1 d .
H7A H 0.5102 0.1861 1.0039 0.030 Uiso 1 1 calc R
H7B H 0.6563 0.1725 0.9987 0.030 Uiso 1 1 calc R
N7 N 0.1714(7) 0.1032(3) 0.7819(3) 0.046(2) Uani 1 1 d .
H11B H 0.2037 0.0785 0.8055 0.055 Uiso 1 1 calc R
Mo8 Mo 0.20029(6) 0.52073(3) 0.08456(3) 0.02682(18) Uani 1 1 d .
C19 C 0.6226(7) 0.2417(3) 1.0501(3) 0.031(2) Uani 1 1 d .
H8A H 0.5570 0.2695 1.0511 0.037 Uiso 1 1 calc R
H8B H 0.6215 0.2228 1.0900 0.037 Uiso 1 1 calc R
O8 O 0.4024(5) 0.4102(2) 0.4096(2) 0.0362(15) Uani 1 1 d .
N8 N -0.2711(7) 0.3646(3) 0.6785(3) 0.043(2) Uani 1 1 d .
H8C H -0.3050 0.3891 0.6552 0.051 Uiso 1 1 calc R
C9 C 0.5314(7) 0.1483(3) 0.7868(3) 0.0236(18) Uani 1 1 d .
O9 O 0.0320(5) 0.3463(2) 0.5457(2) 0.0281(13) Uani 1 1 d .
N10 N 0.7221(5) 0.2912(2) 0.8658(3) 0.0206(14) Uani 1 1 d .
H6C H 0.6718 0.3188 0.8641 0.025 Uiso 1 1 calc R
O10 O 0.1473(4) 0.38230(19) 0.4358(2) 0.0205(12) Uani 1 1 d .
C25 C 0.5687(7) 0.0955(3) 0.7850(4) 0.0283(19) Uani 1 1 d .
H10A H 0.6015 0.0749 0.8178 0.034 Uiso 1 1 calc R
O11 O 0.4804(5) 0.3695(2) 0.0239(2) 0.0266(13) Uani 1 1 d .
C13 C 0.1810(8) 0.1051(4) 0.7181(4) 0.038(2) Uani 1 1 d .
H11A H 0.2240 0.0807 0.6925 0.046 Uiso 1 1 calc R
N12 N 0.2345(5) 0.2677(2) 0.5649(3) 0.0197(14) Uani 1 1 d .
H30A H 0.1930 0.2968 0.5556 0.024 Uiso 1 1 calc R
O12 O -0.3411(4) 0.5051(2) 0.5041(2) 0.0214(12) Uani 1 1 d .
C28 C 0.7512(7) 0.2981(3) 0.9784(3) 0.0249(18) Uani 1 1 d .
H5A H 0.6859 0.3261 0.9789 0.030 Uiso 1 1 calc R
H5B H 0.8333 0.3157 0.9728 0.030 Uiso 1 1 calc R
O13 O -0.0982(5) 0.3446(2) 0.4364(2) 0.0310(13) Uani 1 1 d .
C12 C 0.1041(9) 0.1456(4) 0.8017(4) 0.047(3) Uani 1 1 d .
H13A H 0.0852 0.1532 0.8433 0.057 Uiso 1 1 calc R
C14 C 0.1158(7) 0.1494(3) 0.7000(3) 0.0253(19) Uani 1 1 d .
O14 O 0.0839(5) 0.4892(3) 0.1254(3) 0.0507(18) Uani 1 1 d .
O15 O -0.0978(4) 0.53653(18) 0.4858(2) 0.0143(11) Uani 1 1 d .
O16 O -0.2754(5) 0.5171(2) 0.3779(2) 0.0290(13) Uani 1 1 d .
C16 C 0.2338(7) 0.2239(3) 0.5181(3) 0.0198(17) Uani 1 1 d .
H16A H 0.3122 0.2024 0.5223 0.024 Uiso 1 1 calc R
O17 O 0.1912(4) 0.4827(2) 0.3967(2) 0.0195(11) Uani 1 1 d .
O18 O 0.0111(4) 0.5566(2) 0.3613(2) 0.0231(12) Uani 1 1 d .
C18 C 0.1070(7) 0.1444(3) 0.4758(3) 0.0265(19) Uani 1 1 d .
H18A H 0.1779 0.1192 0.4786 0.032 Uiso 1 1 calc R
H18B H 0.0285 0.1241 0.4814 0.032 Uiso 1 1 calc R
O19 O 0.2984(4) 0.43742(19) 0.0689(2) 0.0199(11) Uani 1 1 d .
C29 C 0.1067(8) 0.1713(4) 0.4113(3) 0.036(2) Uani 1 1 d .
H19A H 0.1046 0.1434 0.3793 0.043 Uiso 1 1 calc R
H19B H 0.0305 0.1933 0.4069 0.043 Uiso 1 1 calc R
C20 C 0.5992(7) 0.2304(3) 0.9333(3) 0.0170(16) Uani 1 1 d .
H4A H 0.5286 0.2563 0.9298 0.020 Uiso 1 1 calc R
O20 O 0.1664(5) 0.5878(2) 0.0911(3) 0.0440(16) Uani 1 1 d .
O21 O -0.1370(4) 0.43131(18) 0.5233(2) 0.0145(11) Uani 1 1 d .
C21 C 0.2229(8) 0.2063(4) 0.4021(3) 0.035(2) Uani 1 1 d .
H21A H 0.2189 0.2238 0.3614 0.042 Uiso 1 1 calc R
H21B H 0.2992 0.1840 0.4034 0.042 Uiso 1 1 calc R
C22 C 0.2290(7) 0.2489(3) 0.4530(3) 0.0251(19) Uani 1 1 d .
H22A H 0.1547 0.2723 0.4499 0.030 Uiso 1 1 calc R
H22B H 0.3042 0.2713 0.4468 0.030 Uiso 1 1 calc R
C23 C 0.1190(7) 0.1871(3) 0.5275(3) 0.0202(17) Uani 1 1 d .
H2A H 0.0415 0.2094 0.5281 0.024 Uiso 1 1 calc R
O23 O 0.3406(4) 0.5202(2) 0.1457(2) 0.0241(12) Uani 1 1 d .
O24 O 0.4632(5) 0.6191(2) 0.1236(2) 0.0284(13) Uani 1 1 d .
C24 C 0.7269(7) 0.2600(3) 0.9248(3) 0.0176(17) Uani 1 1 d .
H3A H 0.7961 0.2333 0.9226 0.021 Uiso 1 1 calc R
O25 O 0.6336(4) 0.55402(18) 0.0567(2) 0.0161(11) Uani 1 1 d .
C10 C -0.1787(8) 0.3301(3) 0.6619(4) 0.033(2) Uani 1 1 d .
H25A H -0.1394 0.3295 0.6229 0.040 Uiso 1 1 calc R
C11 C -0.3015(8) 0.3538(4) 0.7390(4) 0.040(2) Uani 1 1 d .
H26A H -0.3623 0.3720 0.7629 0.048 Uiso 1 1 calc R
O26 O 0.8400(4) 0.4920(2) 0.0012(2) 0.0261(13) Uani 1 1 d .
O27 O 0.7999(5) 0.4905(2) 0.1313(2) 0.0368(15) Uani 1 1 d .
C7 C 0.2185(8) 0.3599(3) 0.6655(4) 0.036(2) Uani 1 1 d .
H1A H 0.1680 0.3744 0.6337 0.043 Uiso 1 1 calc R
O28 O 0.7624(5) 0.3988(2) 0.0667(2) 0.0349(14) Uani 1 1 d .
C8 C -0.2289(7) 0.3126(3) 0.7582(3) 0.0239(18) Uani 1 1 d .
O29 O 0.5503(4) 0.46197(18) 0.0934(2) 0.0158(11) Uani 1 1 d .
C26 C -0.2104(7) 0.2798(3) 0.8154(3) 0.0237(18) Uani 1 1 d .
O30 O 0.5981(4) 0.46813(19) -0.0257(2) 0.0177(11) Uani 1 1 d .
O31 O 0.5819(5) 0.5388(2) 0.1876(2) 0.0270(13) Uani 1 1 d .
O32 O -0.3126(4) 0.4168(2) 0.4233(2) 0.0280(13) Uani 1 1 d .
N9 N 0.1306(5) 0.1581(2) 0.5880(3) 0.0225(15) Uani 1 1 d .
H9A H 0.1686 0.1272 0.5885 0.027 Uiso 1 1 calc R
C15 C 0.7505(7) 0.2677(3) 1.0408(3) 0.031(2) Uani 1 1 d .
H6A H 0.8166 0.2401 1.0408 0.037 Uiso 1 1 calc R
H6B H 0.7678 0.2928 1.0748 0.037 Uiso 1 1 calc R

loop_
_atom_site_aniso_label
_atom_site_aniso_U_11
_atom_site_aniso_U_22
_atom_site_aniso_U_33
_atom_site_aniso_U_23
_atom_site_aniso_U_13
_atom_site_aniso_U_12
Mo1 0.0155(3) 0.0135(4) 0.0127(3) 0.0002(3) 0.0001(2) -0.0004(3)
Cu1 0.0371(6) 0.0230(6) 0.0203(5) -0.0022(4) -0.0101(4) 0.0087(5)
O1 0.043(3) 0.017(3) 0.021(3) -0.006(2) -0.012(2) 0.010(3)
N1 0.044(4) 0.025(4) 0.020(4) -0.009(3) -0.015(3) 0.015(3)
C1 0.059(6) 0.029(5) 0.022(5) -0.004(4) -0.009(4) -0.012(5)
O1W 0.046(4) 0.085(6) 0.082(5) 0.057(4) -0.007(4) -0.008(4)
Mo2 0.0193(3) 0.0107(4) 0.0209(4) -0.0019(3) -0.0003(3) 0.0001(3)
Cu2 0.0421(6) 0.0320(7) 0.0202(5) 0.0014(4) 0.0112(4) 0.0146(5)
O2 0.034(3) 0.028(3) 0.018(3) -0.003(2) -0.011(2) 0.015(3)
C2 0.031(4) 0.015(4) 0.021(4) 0.002(3) 0.006(3) -0.003(4)
N2 0.043(4) 0.023(4) 0.018(4) -0.001(3) -0.010(3) 0.004(3)
O2W 0.068(5) 0.099(7) 0.086(6) 0.047(5) 0.007(4) -0.004(5)
Mo3 0.0174(3) 0.0112(4) 0.0163(3) 0.0032(3) 0.0006(3) -0.0034(3)
O3 0.053(4) 0.028(4) 0.025(3) 0.002(3) 0.015(3) 0.023(3)
N3 0.048(4) 0.019(4) 0.041(4) -0.020(3) -0.003(4) 0.005(4)
C3 0.038(5) 0.010(4) 0.017(4) 0.001(3) 0.001(3) 0.010(4)
O3W 0.135(7) 0.122(8) 0.064(6) -0.052(5) -0.023(5) 0.066(6)
Mo4 0.0252(4) 0.0138(4) 0.0159(3) -0.0015(3) 0.0021(3) 0.0018(3)
C4 0.024(4) 0.023(5) 0.025(4) -0.004(4) -0.005(3) 0.001(4)
N4 0.068(5) 0.028(4) 0.025(4) -0.001(3) -0.011(4) 0.013(4)
O4 0.034(3) 0.024(3) 0.020(3) 0.002(2) 0.005(2) 0.010(3)
O4W 0.351(17) 0.089(8) 0.073(7) -0.026(6) 0.100(9) -0.105(9)
Mo5 0.0144(3) 0.0181(4) 0.0199(4) -0.0022(3) -0.0046(3) -0.0007(3)
C5 0.063(6) 0.031(6) 0.030(5) -0.008(4) -0.022(4) 0.019(5)
O5 0.017(3) 0.021(3) 0.014(3) -0.006(2) -0.004(2) -0.003(2)
N5 0.038(4) 0.023(4) 0.023(4) 0.006(3) 0.010(3) 0.003(3)
O5W 0.042(4) 0.054(5) 0.055(4) 0.016(3) 0.001(3) -0.013(3)
Mo6 0.0175(3) 0.0214(4) 0.0239(4) 0.0018(3) -0.0019(3) 0.0018(3)
N6 0.047(4) 0.035(4) 0.014(4) 0.004(3) 0.003(3) 0.014(4)
C6 0.027(4) 0.017(5) 0.021(4) -0.001(3) 0.005(3) -0.003(4)
Mo7 0.0164(3) 0.0206(4) 0.0244(4) -0.0019(3) 0.0022(3) 0.0046(3)
N11 0.045(4) 0.010(4) 0.023(4) -0.001(3) -0.009(3) 0.002(3)
O7 0.039(3) 0.023(3) 0.034(3) 0.004(2) -0.007(3) 0.004(3)
C27 0.029(4) 0.024(5) 0.022(4) 0.006(3) 0.000(3) -0.012(4)
N7 0.057(5) 0.043(5) 0.037(5) 0.015(4) -0.009(4) 0.017(4)
Mo8 0.0211(4) 0.0300(5) 0.0293(4) 0.0040(3) 0.0070(3) 0.0049(3)
C19 0.041(5) 0.034(5) 0.017(4) 0.006(4) 0.002(4) 0.011(4)
O8 0.028(3) 0.043(4) 0.038(4) -0.003(3) 0.015(3) 0.007(3)
N8 0.066(5) 0.035(5) 0.027(4) 0.014(3) 0.011(4) 0.015(4)
C9 0.031(4) 0.022(5) 0.018(4) -0.006(3) -0.009(3) 0.005(4)
O9 0.034(3) 0.024(3) 0.027(3) 0.007(2) -0.002(2) 0.006(3)
N10 0.027(4) 0.016(4) 0.019(3) 0.005(3) 0.006(3) 0.005(3)
O10 0.024(3) 0.014(3) 0.023(3) -0.004(2) 0.003(2) 0.003(2)
C25 0.039(5) 0.022(5) 0.024(5) -0.003(3) -0.010(4) 0.006(4)
O11 0.031(3) 0.017(3) 0.032(3) 0.001(2) -0.001(2) 0.002(3)
C13 0.047(6) 0.041(6) 0.027(5) 0.001(4) 0.003(4) 0.009(5)
N12 0.025(3) 0.018(4) 0.016(3) 0.002(3) -0.005(3) 0.006(3)
O12 0.013(3) 0.024(3) 0.028(3) 0.003(2) 0.004(2) 0.002(2)
C28 0.033(5) 0.021(5) 0.020(4) 0.001(3) -0.004(3) 0.002(4)
O13 0.032(3) 0.020(3) 0.042(3) -0.010(3) -0.008(3) -0.005(3)
C12 0.064(7) 0.059(7) 0.020(5) 0.009(4) -0.002(4) 0.016(6)
C14 0.030(4) 0.026(5) 0.020(4) 0.002(3) 0.006(3) 0.009(4)
O14 0.032(3) 0.076(5) 0.044(4) 0.013(3) 0.015(3) 0.005(3)
O15 0.014(2) 0.012(3) 0.017(3) -0.001(2) 0.002(2) 0.002(2)
O16 0.027(3) 0.032(4) 0.028(3) 0.004(2) -0.007(2) 0.003(3)
C16 0.023(4) 0.018(5) 0.018(4) -0.001(3) 0.001(3) 0.007(3)
O17 0.019(3) 0.023(3) 0.016(3) 0.003(2) 0.002(2) 0.002(2)
O18 0.029(3) 0.025(3) 0.015(3) 0.004(2) -0.001(2) 0.002(2)
C18 0.030(4) 0.022(5) 0.027(5) -0.006(3) -0.003(4) 0.007(4)
O19 0.021(3) 0.011(3) 0.027(3) 0.004(2) 0.004(2) -0.003(2)
C29 0.042(5) 0.047(6) 0.018(4) -0.005(4) -0.004(4) 0.001(5)
C20 0.021(4) 0.013(4) 0.017(4) -0.002(3) -0.003(3) 0.003(3)
O20 0.042(4) 0.035(4) 0.056(4) -0.002(3) -0.001(3) 0.020(3)
O21 0.015(2) 0.009(3) 0.020(3) 0.002(2) 0.002(2) 0.000(2)
C21 0.040(5) 0.049(6) 0.016(4) -0.003(4) 0.003(4) 0.000(5)
C22 0.030(4) 0.030(5) 0.016(4) -0.001(3) 0.000(3) 0.000(4)
C23 0.023(4) 0.019(4) 0.019(4) 0.002(3) -0.003(3) 0.004(3)
O23 0.024(3) 0.028(3) 0.020(3) 0.000(2) 0.006(2) 0.003(2)
O24 0.041(3) 0.018(3) 0.026(3) -0.003(2) 0.003(2) 0.006(3)
C24 0.028(4) 0.011(4) 0.014(4) 0.004(3) 0.007(3) 0.006(3)
O25 0.019(3) 0.012(3) 0.017(3) -0.005(2) -0.005(2) -0.003(2)
C10 0.039(5) 0.035(6) 0.025(5) 0.006(4) 0.014(4) -0.002(4)
C11 0.049(6) 0.038(6) 0.033(5) 0.009(4) 0.020(4) 0.023(5)
O26 0.014(3) 0.035(4) 0.029(3) 0.000(2) 0.001(2) 0.001(2)
O27 0.027(3) 0.049(4) 0.034(3) -0.004(3) -0.008(3) 0.005(3)
C7 0.054(6) 0.030(5) 0.022(5) 0.000(4) -0.006(4) 0.005(5)
O28 0.044(3) 0.024(3) 0.037(3) -0.002(3) -0.002(3) 0.008(3)
C8 0.027(4) 0.024(5) 0.020(4) 0.004(3) 0.008(3) 0.007(4)
O29 0.021(3) 0.011(3) 0.015(3) 0.003(2) 0.000(2) -0.001(2)
C26 0.028(4) 0.023(5) 0.020(4) 0.001(3) 0.006(3) 0.001(4)
O30 0.019(3) 0.016(3) 0.018(3) -0.002(2) 0.005(2) -0.001(2)
O31 0.042(3) 0.022(3) 0.017(3) 0.000(2) -0.006(2) -0.001(3)
O32 0.026(3) 0.023(3) 0.036(3) -0.004(2) -0.008(2) -0.006(3)
N9 0.031(4) 0.016(4) 0.021(4) 0.002(3) 0.000(3) 0.013(3)
C15 0.043(5) 0.030(5) 0.020(4) -0.001(4) -0.006(4) -0.006(4)

loop_
_atom_type_symbol
_atom_type_description
_atom_type_scat_dispersion_real
_atom_type_scat_dispersion_imag
_atom_type_scat_source
C C 0.0033 0.0016 'International Tables Vol C Tables 4.2.6.8 and 6.1.1.4'
H H 0.0000 0.0000 'International Tables Vol C Tables 4.2.6.8 and 6.1.1.4'
N N 0.0061 0.0033 'International Tables Vol C Tables 4.2.6.8 and 6.1.1.4'
O O 0.0106 0.0060 'International Tables Vol C Tables 4.2.6.8 and 6.1.1.4'
Cu Cu 0.3201 1.2651 'International Tables Vol C Tables 4.2.6.8 and 6.1.1.4'
Mo Mo -1.6832 0.6857 'International Tables Vol C Tables 4.2.6.8 and 6.1.1.4'

loop_
_geom_angle_atom_site_label_1
_geom_angle_atom_site_label_2
_geom_angle_atom_site_label_3
_geom_angle
_geom_angle_site_symmetry_1
_geom_angle_site_symmetry_3
O18 Mo1 O17 104.7(2) . .
O18 Mo1 O21 100.9(2) . 3_566
O17 Mo1 O21 97.3(2) . 3_566
O18 Mo1 O5 101.9(2) . .
O17 Mo1 O5 96.3(2) . .
O21 Mo1 O5 149.44(18) 3_566 .
O18 Mo1 O15 99.2(2) . .
O17 Mo1 O15 156.13(19) . .
O21 Mo1 O15 78.39(17) 3_566 .
O5 Mo1 O15 78.12(17) . .
O18 Mo1 O15 174.63(19) . 3_566
O17 Mo1 O15 80.66(18) . 3_566
O21 Mo1 O15 77.40(17) 3_566 3_566
O5 Mo1 O15 78.00(17) . 3_566
O15 Mo1 O15 75.48(17) . 3_566
O18 Mo1 Mo2 90.56(17) . 3_566
O17 Mo1 Mo2 132.93(16) . 3_566
O21 Mo1 Mo2 35.63(12) 3_566 3_566
O5 Mo1 Mo2 124.20(13) . 3_566
O15 Mo1 Mo2 46.11(12) . 3_566
O15 Mo1 Mo2 85.14(11) 3_566 3_566
N1 Cu1 N2 176.2(3) . .
N1 Cu1 O1 83.4(2) . .
N2 Cu1 O1 98.6(2) . .
N1 Cu1 O2 94.0(2) . .
N2 Cu1 O2 83.8(2) . .
O1 Cu1 O2 176.1(2) . .
C4 O1 Cu1 113.4(5) . .
C5 N1 C9 107.7(7) . .
C5 N1 Cu1 138.7(6) . .
C9 N1 Cu1 113.4(5) . .
N2 C1 N4 110.7(7) . .
O13 Mo2 O9 104.7(3) . .
O13 Mo2 O10 99.3(2) . .
O9 Mo2 O10 101.1(2) . .
O13 Mo2 O21 101.6(2) . .
O9 Mo2 O21 97.2(2) . .
O10 Mo2 O21 147.57(19) . .
O13 Mo2 O15 158.4(2) . 3_566
O9 Mo2 O15 96.8(2) . 3_566
O10 Mo2 O15 77.75(18) . 3_566
O21 Mo2 O15 73.64(16) . 3_566
O13 Mo2 O5 85.8(2) . .
O9 Mo2 O5 166.7(2) . .
O10 Mo2 O5 84.84(18) . .
O21 Mo2 O5 72.40(16) . .
O15 Mo2 O5 72.66(15) 3_566 .
O13 Mo2 Mo1 136.48(17) . 3_566
O9 Mo2 Mo1 87.17(17) . 3_566
O10 Mo2 Mo1 119.63(14) . 3_566
O21 Mo2 Mo1 34.84(13) . 3_566
O15 Mo2 Mo1 41.91(10) 3_566 3_566
O5 Mo2 Mo1 79.61(11) . 3_566
N5 Cu2 N6 167.2(3) . .
N5 Cu2 O4 96.7(2) . .
N6 Cu2 O4 83.1(2) . .
N5 Cu2 O3 83.2(2) . .
N6 Cu2 O3 96.8(2) . .
O4 Cu2 O3 179.4(3) . .
N5 Cu2 O5W 103.5(2) . .
N6 Cu2 O5W 89.3(3) . .
O4 Cu2 O5W 86.3(2) . .
O3 Cu2 O5W 94.3(2) . .
C2 O2 Cu1 113.9(5) . .
O2 C2 N12 123.4(7) . .
O2 C2 C3 115.3(7) . .
N12 C2 C3 121.3(7) . .
C1 N2 C3 106.5(7) . .
C1 N2 Cu1 141.4(6) . .
C3 N2 Cu1 111.6(5) . .
O11 Mo3 O19 103.4(2) . .
O11 Mo3 O25 101.7(2) . 3_665
O19 Mo3 O25 97.5(2) . 3_665
O11 Mo3 O29 100.9(2) . .
O19 Mo3 O29 95.6(2) . .
O25 Mo3 O29 150.42(19) 3_665 .
O11 Mo3 O30 99.4(2) . .
O19 Mo3 O30 157.14(19) . .
O25 Mo3 O30 78.56(18) 3_665 .
O29 Mo3 O30 79.10(18) . .
O11 Mo3 O30 175.9(2) . 3_665
O19 Mo3 O30 80.41(18) . 3_665
O25 Mo3 O30 79.03(17) 3_665 3_665
O29 Mo3 O30 77.16(17) . 3_665
O30 Mo3 O30 76.73(17) . 3_665
O11 Mo3 Mo4 91.68(17) . 3_665
O19 Mo3 Mo4 133.20(15) . 3_665
O25 Mo3 Mo4 35.72(13) 3_665 3_665
O29 Mo3 Mo4 125.04(13) . 3_665
O30 Mo3 Mo4 45.99(12) . 3_665
O30 Mo3 Mo4 86.62(10) 3_665 3_665
C26 O3 Cu2 114.1(5) . .
C5 N3 C25 109.6(7) . .
C7 C3 N2 108.8(6) . .
C7 C3 C2 136.1(7) . .
N2 C3 C2 115.0(6) . .
O31 Mo4 O24 104.5(2) . .
O31 Mo4 O23 98.6(2) . .
O24 Mo4 O23 102.0(2) . .
O31 Mo4 O25 101.8(2) . .
O24 Mo4 O25 97.6(2) . .
O23 Mo4 O25 147.01(19) . .
O31 Mo4 O30 157.4(2) . 3_665
O24 Mo4 O30 98.1(2) . 3_665
O23 Mo4 O30 78.05(18) . 3_665
O25 Mo4 O30 73.11(16) . 3_665
O31 Mo4 O29 85.4(2) . .
O24 Mo4 O29 167.01(19) . .
O23 Mo4 O29 84.42(18) . .
O25 Mo4 O29 71.80(17) . .
O30 Mo4 O29 72.02(16) 3_665 .
O31 Mo4 Mo3 136.35(17) . 3_665
O24 Mo4 Mo3 88.63(16) . 3_665
O23 Mo4 Mo3 119.43(15) . 3_665
O25 Mo4 Mo3 34.60(13) . 3_665
O30 Mo4 Mo3 41.38(11) 3_665 3_665
O29 Mo4 Mo3 78.38(11) . 3_665
O1 C4 N11 123.4(7) . .
O1 C4 C9 116.6(7) . .
N11 C4 C9 120.0(7) . .
C1 N4 C7 106.4(7) . .
C6 O4 Cu2 112.5(4) . .
O32 Mo5 O16 104.7(2) . .
O32 Mo5 O12 102.1(2) . .
O16 Mo5 O12 102.3(2) . .
O32 Mo5 O5 97.9(2) . .
O16 Mo5 O5 98.0(2) . .
O12 Mo5 O5 146.69(19) . .
O32 Mo5 O15 158.9(2) . .
O16 Mo5 O15 95.6(2) . .
O12 Mo5 O15 78.79(18) . .
O5 Mo5 O15 73.14(16) . .
O32 Mo5 O21 87.3(2) . .
O16 Mo5 O21 165.5(2) . .
O12 Mo5 O21 82.79(18) . .
O5 Mo5 O21 71.76(16) . .
O15 Mo5 O21 71.83(15) . .
N1 C5 N3 108.8(7) . .
Mo1 O5 Mo5 109.5(2) . .
Mo1 O5 Mo2 109.83(19) . .
Mo5 O5 Mo2 103.52(19) . .
C10 N5 C8 105.6(6) . .
C10 N5 Cu2 142.4(6) . .
C8 N5 Cu2 111.5(5) . .
O27 Mo6 O28 104.3(3) . .
O27 Mo6 O26 104.1(2) . .
O28 Mo6 O26 103.5(2) . .
O27 Mo6 O29 99.3(2) . .
O28 Mo6 O29 96.4(2) . .
O26 Mo6 O29 144.19(19) . .
O27 Mo6 O30 156.8(2) . .
O28 Mo6 O30 98.1(2) . .
O26 Mo6 O30 76.12(18) . .
O29 Mo6 O30 71.78(16) . .
O27 Mo6 O25 86.0(2) . .
O28 Mo6 O25 164.6(2) . .
O26 Mo6 O25 84.67(19) . .
O29 Mo6 O25 70.26(17) . .
O30 Mo6 O25 70.89(15) . .
C12 N6 C14 106.4(7) . .
C12 N6 Cu2 141.6(6) . .
C14 N6 Cu2 109.8(5) . .
O4 C6 N9 123.2(7) . .
O4 C6 C14 117.3(6) . .
N9 C6 C14 119.5(7) . .
O8 Mo7 O7 105.6(3) . .
O8 Mo7 O12 104.2(2) . 3_566
O7 Mo7 O12 98.9(2) . 3_566
O8 Mo7 O10 102.1(2) . .
O7 Mo7 O10 98.6(2) . .
O12 Mo7 O10 142.99(19) 3_566 .
O8 Mo7 O17 90.4(2) . .
O7 Mo7 O17 164.0(2) . .
O12 Mo7 O17 77.15(18) 3_566 .
O10 Mo7 O17 77.06(18) . .
O8 Mo7 O15 159.9(2) . 3_566
O7 Mo7 O15 94.5(2) . 3_566
O12 Mo7 O15 73.72(16) 3_566 3_566
O10 Mo7 O15 72.63(17) . 3_566
O17 Mo7 O15 69.55(15) . 3_566
C4 N11 C20 126.4(6) . .
C19 C27 C20 110.8(6) . .
C12 N7 C13 109.3(7) . .
O14 Mo8 O20 104.7(3) . .
O14 Mo8 O26 105.2(3) . 3_665
O20 Mo8 O26 101.1(3) . 3_665
O14 Mo8 O23 101.1(2) . .
O20 Mo8 O23 96.3(2) . .
O26 Mo8 O23 143.34(19) 3_665 .
O14 Mo8 O19 89.3(2) . .
O20 Mo8 O19 165.2(2) . .
O26 Mo8 O19 79.20(19) 3_665 .
O23 Mo8 O19 76.02(18) . .
O14 Mo8 O30 158.5(2) . 3_665
O20 Mo8 O30 96.5(2) . 3_665
O26 Mo8 O30 73.62(17) 3_665 3_665
O23 Mo8 O30 72.55(17) . 3_665
O19 Mo8 O30 69.26(15) . 3_665
C15 C19 C27 110.6(6) . .
C10 N8 C11 107.5(7) . .
C25 C9 N1 108.5(6) . .
C25 C9 C4 138.6(7) . .
N1 C9 C4 112.8(7) . .
C26 N10 C24 124.5(6) 1_655 .
Mo2 O10 Mo7 118.8(2) . .
N3 C25 C9 105.5(7) . .
C14 C13 N7 106.0(7) . .
C2 N12 C16 126.1(6) . .
Mo5 O12 Mo7 116.2(2) . 3_566
C24 C28 C15 110.9(6) . .
N6 C12 N7 109.6(8) . .
C13 C14 N6 108.7(7) . .
C13 C14 C6 137.4(7) . .
N6 C14 C6 113.8(7) . .
Mo1 O15 Mo5 92.69(16) . .
Mo1 O15 Mo2 91.97(16) . 3_566
Mo5 O15 Mo2 163.7(2) . 3_566
Mo1 O15 Mo1 104.52(17) . 3_566
Mo5 O15 Mo1 97.31(16) . 3_566
Mo2 O15 Mo1 96.59(16) 3_566 3_566
Mo1 O15 Mo7 164.4(2) . 3_566
Mo5 O15 Mo7 85.02(14) . 3_566
Mo2 O15 Mo7 86.30(14) 3_566 3_566
Mo1 O15 Mo7 91.08(14) 3_566 3_566
N12 C16 C23 110.5(5) . .
N12 C16 C22 108.8(6) . .
C23 C16 C22 109.7(6) . .
Mo1 O17 Mo7 118.7(2) . .
C29 C18 C23 110.7(6) . .
Mo3 O19 Mo8 117.9(2) . .
C21 C29 C18 111.5(6) . .
N11 C20 C24 109.9(6) . .
N11 C20 C27 107.0(6) . .
C24 C20 C27 110.6(6) . .
Mo1 O21 Mo2 109.5(2) 3_566 .
Mo1 O21 Mo5 110.3(2) 3_566 .
Mo2 O21 Mo5 103.68(18) . .
C29 C21 C22 109.7(6) . .
C21 C22 C16 112.1(7) . .
N9 C23 C16 109.8(6) . .
N9 C23 C18 107.8(6) . .
C16 C23 C18 112.2(6) . .
Mo4 O23 Mo8 117.4(2) . .
N10 C24 C28 109.3(6) . .
N10 C24 C20 108.6(6) . .
C28 C24 C20 110.7(6) . .
Mo3 O25 Mo4 109.7(2) 3_665 .
Mo3 O25 Mo6 110.76(19) 3_665 .
Mo4 O25 Mo6 103.14(19) . .
N5 C10 N8 110.6(7) . .
C8 C11 N8 107.9(7) . .
Mo6 O26 Mo8 120.7(3) . 3_665
C3 C7 N4 107.6(7) . .
C11 C8 N5 108.4(7) . .
C11 C8 C26 138.2(7) . .
N5 C8 C26 113.4(6) . .
Mo3 O29 Mo6 110.3(2) . .
Mo3 O29 Mo4 110.6(2) . .
Mo6 O29 Mo4 104.61(19) . .
O3 C26 N10 123.6(7) . 1_455
O3 C26 C8 117.3(6) . .
N10 C26 C8 119.1(7) 1_455 .
Mo3 O30 Mo4 92.63(17) . 3_665
Mo3 O30 Mo3 103.27(17) . 3_665
Mo4 O30 Mo3 97.41(17) 3_665 3_665
Mo3 O30 Mo6 91.87(16) . .
Mo4 O30 Mo6 163.9(2) 3_665 .
Mo3 O30 Mo6 96.54(16) 3_665 .
Mo3 O30 Mo8 164.3(2) . 3_665
Mo4 O30 Mo8 86.61(14) 3_665 3_665
Mo3 O30 Mo8 92.32(15) 3_665 3_665
Mo6 O30 Mo8 84.91(14) . 3_665
C6 N9 C23 123.4(6) . .
C19 C15 C28 109.4(6) . .

loop_
_geom_bond_atom_site_label_1
_geom_bond_atom_site_label_2
_geom_bond_distance
_geom_bond_site_symmetry_2
Mo1 O18 1.692(5) .
Mo1 O17 1.753(4) .
Mo1 O21 1.946(4) 3_566
Mo1 O5 1.950(5) .
Mo1 O15 2.146(4) .
Mo1 O15 2.403(4) 3_566
Mo1 Mo2 3.2108(9) 3_566
Cu1 N1 1.902(6) .
Cu1 N2 1.918(6) .
Cu1 O1 1.965(5) .
Cu1 O2 1.967(5) .
O1 C4 1.279(8) .
N1 C5 1.307(10) .
N1 C9 1.379(9) .
C1 N2 1.319(10) .
C1 N4 1.359(10) .
Mo2 O13 1.695(5) .
Mo2 O9 1.719(5) .
Mo2 O10 1.888(4) .
Mo2 O21 1.985(4) .
Mo2 O15 2.315(4) 3_566
Mo2 O5 2.347(5) .
Mo2 Mo1 3.2108(9) 3_566
Cu2 N5 1.951(6) .
Cu2 N6 1.958(6) .
Cu2 O4 1.980(5) .
Cu2 O3 1.981(5) .
Cu2 O5W 2.357(6) .
O2 C2 1.269(9) .
C2 N12 1.312(9) .
C2 C3 1.470(10) .
N2 C3 1.371(9) .
Mo3 O11 1.691(5) .
Mo3 O19 1.765(4) .
Mo3 O25 1.935(4) 3_665
Mo3 O29 1.953(4) .
Mo3 O30 2.123(4) .
Mo3 O30 2.393(5) 3_665
Mo3 Mo4 3.2082(9) 3_665
O3 C26 1.251(8) .
N3 C5 1.348(10) .
N3 C25 1.357(9) .
C3 C7 1.348(10) .
Mo4 O31 1.706(5) .
Mo4 O24 1.715(5) .
Mo4 O23 1.877(5) .
Mo4 O25 1.989(4) .
Mo4 O30 2.310(5) 3_665
Mo4 O29 2.337(5) .
Mo4 Mo3 3.2083(9) 3_665
C4 N11 1.308(9) .
C4 C9 1.458(10) .
N4 C7 1.364(10) .
O4 C6 1.261(8) .
Mo5 O32 1.692(5) .
Mo5 O16 1.695(5) .
Mo5 O12 1.895(5) .
Mo5 O5 2.005(4) .
Mo5 O15 2.315(4) .
Mo5 O21 2.360(4) .
N5 C10 1.326(9) .
N5 C8 1.395(8) .
Mo6 O27 1.688(5) .
Mo6 O28 1.699(5) .
Mo6 O26 1.875(5) .
Mo6 O29 2.007(4) .
Mo6 O30 2.393(5) .
Mo6 O25 2.395(5) .
N6 C12 1.323(10) .
N6 C14 1.395(9) .
C6 N9 1.318(9) .
C6 C14 1.467(10) .
Mo7 O8 1.682(5) .
Mo7 O7 1.707(5) .
Mo7 O12 1.933(5) 3_566
Mo7 O10 1.934(5) .
Mo7 O17 2.296(5) .
Mo7 O15 2.492(4) 3_566
N11 C20 1.460(8) .
C27 C19 1.518(10) .
C27 C20 1.547(9) .
N7 C12 1.328(11) .
N7 C13 1.368(10) .
Mo8 O14 1.690(5) .
Mo8 O20 1.694(6) .
Mo8 O26 1.905(5) 3_665
Mo8 O23 1.964(5) .
Mo8 O19 2.319(5) .
Mo8 O30 2.474(4) 3_665
C19 C15 1.498(10) .
N8 C10 1.336(10) .
N8 C11 1.358(9) .
C9 C25 1.360(10) .
N10 C26 1.318(8) 1_655
N10 C24 1.478(8) .
C13 C14 1.343(11) .
N12 C16 1.472(9) .
O12 Mo7 1.933(5) 3_566
C28 C24 1.503(9) .
C28 C15 1.529(10) .
O15 Mo2 2.315(4) 3_566
O15 Mo1 2.403(4) 3_566
O15 Mo7 2.492(4) 3_566
C16 C23 1.518(9) .
C16 C22 1.523(10) .
C18 C29 1.528(10) .
C18 C23 1.529(10) .
C29 C21 1.506(11) .
C20 C24 1.535(9) .
O21 Mo1 1.946(4) 3_566
C21 C22 1.512(10) .
C23 N9 1.482(8) .
O25 Mo3 1.935(4) 3_665
C11 C8 1.332(10) .
O26 Mo8 1.905(5) 3_665
C8 C26 1.478(10) .
C26 N10 1.318(8) 1_455
O30 Mo4 2.310(5) 3_665
O30 Mo3 2.393(5) 3_665
O30 Mo8 2.474(4) 3_665
